data_4032365
loop_
_publ_author_name
'Korb, Marcus'
'Lehrich, Steve W.'
'Lang, Heinrich'

_publ_section_title
;
 Reactivity of Ferrocenyl Phosphates Bearing (Hetero-)Aromatics and
 [3]Ferrocenophanes toward Anionic Phospho-Fries Rearrangements
;
_journal_name_full 'The Journal of Organic Chemistry'
_journal_paper_doi 10.1021/acs.joc.7b00030
_journal_year 2017
_chemical_formula_moiety 'C28 H24 Fe2 N O3 P'
_chemical_formula_sum 'C28 H24 Fe2 N O3 P'
_chemical_formula_weight 565.15
_chemical_name_systematic
;
 ?
;
_space_group_crystal_system monoclinic
_space_group_IT_number 14
_space_group_name_Hall '-P 2ybc'
_space_group_name_H-M_alt 'P 1 21/c 1'
_symmetry_space_group_name_Hall '-P 2ybc'
_symmetry_space_group_name_H-M 'P 1 21/c 1'
_atom_sites_solution_hydrogens geom
_audit_creation_method SHELXL-2013
_cell_angle_alpha 90
_cell_angle_beta 112.527(7)
_cell_angle_gamma 90
_cell_formula_units_Z 4
_cell_length_a 14.7934(9)
_cell_length_b 10.0854(5)
_cell_length_c 16.8952(11)
_cell_measurement_reflns_used 2588
_cell_measurement_temperature 115.00(10)
_cell_measurement_theta_max 26.0960
_cell_measurement_theta_min 3.6170
_cell_volume 2328.4(3)
_computing_cell_refinement
;
CrysAlisPro, Agilent Technologies,
Version 1.171.37.35 (release 13-08-2014 CrysAlis171 .NET)
(compiled Aug 13 2014,18:06:01)
;
_computing_data_collection
;
CrysAlisPro, Agilent Technologies,
Version 1.171.37.35 (release 13-08-2014 CrysAlis171 .NET)
(compiled Aug 13 2014,18:06:01)
;
_computing_data_reduction
;
CrysAlisPro, Agilent Technologies,
Version 1.171.37.35 (release 13-08-2014 CrysAlis171 .NET)
(compiled Aug 13 2014,18:06:01)
;
_computing_structure_refinement 'SHELXL-2013 (Sheldrick, 2013)'
_computing_structure_solution 'SHELXS-2013 (Sheldrick, 2013)'
_diffrn_ambient_temperature 115.00(10)
_diffrn_measured_fraction_theta_full 0.993
_diffrn_measured_fraction_theta_max 0.993
_diffrn_measurement_device_type 'oxford gemini s'
_diffrn_measurement_method '\w scans'
_diffrn_radiation_monochromator graphite
_diffrn_radiation_source 'fine-focus sealed tube'
_diffrn_radiation_type MoK\a
_diffrn_radiation_wavelength 0.71073
_diffrn_reflns_av_R_equivalents 0.0508
_diffrn_reflns_av_unetI/netI 0.0703
_diffrn_reflns_Laue_measured_fraction_full 0.993
_diffrn_reflns_Laue_measured_fraction_max 0.993
_diffrn_reflns_limit_h_max 17
_diffrn_reflns_limit_h_min -17
_diffrn_reflns_limit_k_max 11
_diffrn_reflns_limit_k_min -11
_diffrn_reflns_limit_l_max 20
_diffrn_reflns_limit_l_min -12
_diffrn_reflns_number 10167
_diffrn_reflns_point_group_measured_fraction_full 0.993
_diffrn_reflns_point_group_measured_fraction_max 0.993
_diffrn_reflns_theta_full 25.000
_diffrn_reflns_theta_max 24.998
_diffrn_reflns_theta_min 3.602
_diffrn_standards_decay_% 0
_diffrn_standards_interval_count 50
_diffrn_standards_interval_time 10
_diffrn_standards_number 2
_exptl_absorpt_coefficient_mu 1.348
_exptl_absorpt_correction_T_max 1.00000
_exptl_absorpt_correction_T_min 0.53503
_exptl_absorpt_correction_type multi-scan
_exptl_absorpt_process_details
;
CrysAlisPro, Agilent Technologies,
Version 1.171.37.35 (release 13-08-2014 CrysAlis171 .NET)
(compiled Aug 13 2014,18:06:01)
Empirical absorption correction using spherical harmonics,
 implemented in SCALE3 ABSPACK scaling algorithm.
;
_exptl_crystal_colour orange
_exptl_crystal_density_diffrn 1.612
_exptl_crystal_description block
_exptl_crystal_F_000 1160
_exptl_crystal_size_max 0.25
_exptl_crystal_size_mid 0.25
_exptl_crystal_size_min 0.20
_refine_diff_density_max 0.608
_refine_diff_density_min -0.452
_refine_diff_density_rms 0.087
_refine_ls_extinction_method none
_refine_ls_goodness_of_fit_ref 1.026
_refine_ls_hydrogen_treatment constr
_refine_ls_matrix_type full
_refine_ls_number_parameters 316
_refine_ls_number_reflns 4067
_refine_ls_number_restraints 0
_refine_ls_restrained_S_all 1.026
_refine_ls_R_factor_all 0.0773
_refine_ls_R_factor_gt 0.0483
_refine_ls_shift/su_max 0.000
_refine_ls_shift/su_mean 0.000
_refine_ls_structure_factor_coef Fsqd
_refine_ls_weighting_details 'w=1/[\s^2^(Fo^2^)+(0.0434P)^2^+0.0794P] where P=(Fo^2^+2Fc^2^)/3'
_refine_ls_weighting_scheme calc
_refine_ls_wR_factor_gt 0.0967
_refine_ls_wR_factor_ref 0.1058
_reflns_Friedel_coverage 0.000
_reflns_number_gt 2983
_reflns_number_total 4067
_reflns_threshold_expression 'I > 2\s(I)'
_cod_data_source_file jo7b00030_si_001.cif
_cod_data_source_block MK-473-A
_cod_database_code 4032365
_shelx_space_group_comment
;
The symmetry employed for this shelxl refinement is uniquely defined
by the following loop, which should always be used as a source of
symmetry information in preference to the above space-group names.
They are only intended as comments.
;
_shelxl_version_number 2013-4

loop_
_space_group_symop_operation_xyz
'x, y, z'
'-x, y+1/2, -z+1/2'
'-x, -y, -z'
'x, -y-1/2, z-1/2'

loop_
_atom_site_label
_atom_site_type_symbol
_atom_site_fract_x
_atom_site_fract_y
_atom_site_fract_z
_atom_site_U_iso_or_equiv
_atom_site_adp_type
_atom_site_occupancy
_atom_site_site_symmetry_order
_atom_site_calc_flag
_atom_site_refinement_flags_posn
_atom_site_refinement_flags_adp
C1 C 0.1665(3) -0.1596(4) 0.0533(2) 0.0236(9) Uani 1 1 d . .
C2 C 0.1358(3) -0.2050(4) -0.0324(2) 0.0280(9) Uani 1 1 d . .
H2 H 0.1275 -0.2927 -0.0509 0.034 Uiso 1 1 calc R U
C3 C 0.1201(3) -0.0900(4) -0.0844(3) 0.0314(10) Uani 1 1 d . .
H3 H 0.0996 -0.0888 -0.1438 0.038 Uiso 1 1 calc R U
C4 C 0.1411(3) 0.0222(4) -0.0306(3) 0.0300(10) Uani 1 1 d . .
H4 H 0.1365 0.1099 -0.0486 0.036 Uiso 1 1 calc R U
C5 C 0.1702(3) -0.0206(4) 0.0550(2) 0.0268(9) Uani 1 1 d . .
H5 H 0.1883 0.0331 0.1033 0.032 Uiso 1 1 calc R U
C6 C 0.3949(3) -0.1774(4) 0.0709(2) 0.0281(9) Uani 1 1 d . .
H6 H 0.4091 -0.2329 0.1181 0.034 Uiso 1 1 calc R U
C7 C 0.3634(3) -0.2178(4) -0.0151(3) 0.0296(10) Uani 1 1 d . .
H7 H 0.3534 -0.3049 -0.0346 0.036 Uiso 1 1 calc R U
C8 C 0.3496(3) -0.1037(4) -0.0668(3) 0.0312(10) Uani 1 1 d . .
H8 H 0.3284 -0.1023 -0.1262 0.037 Uiso 1 1 calc R U
C9 C 0.3735(3) 0.0076(4) -0.0123(3) 0.0320(10) Uani 1 1 d . .
H9 H 0.3715 0.0955 -0.0295 0.038 Uiso 1 1 calc R U
C10 C 0.4012(3) -0.0374(4) 0.0730(3) 0.0326(10) Uani 1 1 d . .
H10 H 0.4202 0.0156 0.1218 0.039 Uiso 1 1 calc R U
C11 C 0.1394(3) -0.5082(3) 0.1930(2) 0.0213(8) Uani 1 1 d . .
C12 C 0.1021(3) -0.5430(4) 0.1051(2) 0.0239(9) Uani 1 1 d . .
H12 H 0.0855 -0.4852 0.0588 0.029 Uiso 1 1 calc R U
C13 C 0.0950(3) -0.6823(4) 0.1017(3) 0.0286(9) Uani 1 1 d . .
H13 H 0.0726 -0.7332 0.0520 0.034 Uiso 1 1 calc R U
C14 C 0.1276(3) -0.7319(4) 0.1862(3) 0.0294(10) Uani 1 1 d . .
H14 H 0.1299 -0.8207 0.2016 0.035 Uiso 1 1 calc R U
C15 C 0.1562(3) -0.6229(4) 0.2437(3) 0.0261(9) Uani 1 1 d . .
H15 H 0.1811 -0.6267 0.3032 0.031 Uiso 1 1 calc R U
C16 C 0.3603(3) -0.5165(4) 0.1995(3) 0.0336(10) Uani 1 1 d . .
H16 H 0.3691 -0.4293 0.2189 0.040 Uiso 1 1 calc R U
C17 C 0.3259(3) -0.5574(4) 0.1127(3) 0.0336(10) Uani 1 1 d . .
H17 H 0.3080 -0.5024 0.0650 0.040 Uiso 1 1 calc R U
C18 C 0.3239(3) -0.6982(4) 0.1123(3) 0.0335(10) Uani 1 1 d . .
H18 H 0.3045 -0.7517 0.0638 0.040 Uiso 1 1 calc R U
C19 C 0.3559(3) -0.7431(4) 0.1973(3) 0.0333(10) Uani 1 1 d . .
H19 H 0.3610 -0.8312 0.2148 0.040 Uiso 1 1 calc R U
C20 C 0.3789(3) -0.6314(4) 0.2515(3) 0.0365(11) Uani 1 1 d . .
H20 H 0.4023 -0.6328 0.3110 0.044 Uiso 1 1 calc R U
C21 C 0.0859(3) -0.0705(4) 0.2752(3) 0.0315(10) Uani 1 1 d . .
H21 H 0.0192 -0.0877 0.2562 0.038 Uiso 1 1 calc R U
C22 C 0.1342(3) 0.0181(4) 0.3362(3) 0.0354(11) Uani 1 1 d . .
H22 H 0.1070 0.0720 0.3659 0.043 Uiso 1 1 calc R U
C23 C 0.2356(3) 0.0144(4) 0.3472(2) 0.0306(10) Uani 1 1 d . .
C24 C 0.3181(4) 0.0839(4) 0.3984(3) 0.0440(13) Uani 1 1 d . .
H24 H 0.3133 0.1504 0.4348 0.053 Uiso 1 1 calc R U
C25 C 0.4076(4) 0.0534(5) 0.3947(3) 0.0493(13) Uani 1 1 d . .
H25 H 0.4636 0.0981 0.4296 0.059 Uiso 1 1 calc R U
C26 C 0.4136(3) -0.0440(5) 0.3389(3) 0.0447(12) Uani 1 1 d . .
H26 H 0.4744 -0.0637 0.3374 0.054 Uiso 1 1 calc R U
C27 C 0.3330(3) -0.1121(4) 0.2859(3) 0.0335(10) Uani 1 1 d . .
H27 H 0.3378 -0.1765 0.2483 0.040 Uiso 1 1 calc R U
C28 C 0.2443(3) -0.0814(4) 0.2905(2) 0.0260(9) Uani 1 1 d . .
N1 N 0.1504(2) -0.1332(3) 0.2444(2) 0.0241(7) Uani 1 1 d . .
Fe1 Fe 0.26173(4) -0.09678(5) 0.00178(3) 0.02401(17) Uani 1 1 d . .
Fe2 Fe 0.23625(4) -0.62520(5) 0.16993(3) 0.02297(17) Uani 1 1 d . .
O1 O 0.18807(18) -0.2450(2) 0.12391(16) 0.0255(6) Uani 1 1 d . .
O2 O 0.15722(18) -0.3802(2) 0.22906(15) 0.0246(6) Uani 1 1 d . .
O3 O 0.01212(18) -0.2526(2) 0.12072(17) 0.0301(7) Uani 1 1 d . .
P1 P 0.11597(7) -0.25344(10) 0.17198(6) 0.0247(3) Uani 1 1 d . .

loop_
_atom_site_aniso_label
_atom_site_aniso_U_11
_atom_site_aniso_U_22
_atom_site_aniso_U_33
_atom_site_aniso_U_23
_atom_site_aniso_U_13
_atom_site_aniso_U_12
C1 0.023(2) 0.031(2) 0.016(2) 0.0011(17) 0.0065(17) 0.0042(18)
C2 0.022(2) 0.038(2) 0.025(2) -0.0020(19) 0.0091(18) -0.0016(19)
C3 0.023(2) 0.055(3) 0.015(2) 0.009(2) 0.0054(18) 0.005(2)
C4 0.031(2) 0.034(2) 0.029(2) 0.0100(19) 0.016(2) 0.010(2)
C5 0.031(2) 0.030(2) 0.024(2) 0.0006(17) 0.0152(19) 0.0068(19)
C6 0.023(2) 0.036(2) 0.023(2) 0.0054(18) 0.0065(18) 0.0073(18)
C7 0.027(2) 0.033(2) 0.030(3) -0.0069(19) 0.0118(19) 0.0011(19)
C8 0.027(2) 0.046(3) 0.024(2) 0.004(2) 0.0136(19) 0.002(2)
C9 0.028(2) 0.032(2) 0.042(3) 0.000(2) 0.020(2) -0.0010(19)
C10 0.024(2) 0.042(3) 0.028(2) -0.013(2) 0.0049(19) 0.000(2)
C11 0.023(2) 0.020(2) 0.023(2) -0.0008(16) 0.0099(17) 0.0026(16)
C12 0.024(2) 0.026(2) 0.017(2) 0.0009(16) 0.0033(17) 0.0003(18)
C13 0.028(2) 0.030(2) 0.028(2) -0.0032(18) 0.0104(19) -0.0013(18)
C14 0.029(2) 0.026(2) 0.037(3) 0.0053(19) 0.017(2) -0.0027(18)
C15 0.024(2) 0.034(2) 0.023(2) 0.0054(18) 0.0129(18) 0.0019(18)
C16 0.030(2) 0.033(2) 0.042(3) -0.013(2) 0.020(2) -0.005(2)
C17 0.029(2) 0.046(3) 0.032(3) 0.000(2) 0.019(2) -0.005(2)
C18 0.035(2) 0.039(3) 0.035(3) -0.008(2) 0.023(2) 0.001(2)
C19 0.031(2) 0.039(2) 0.034(3) 0.002(2) 0.017(2) 0.006(2)
C20 0.021(2) 0.061(3) 0.026(2) -0.006(2) 0.007(2) 0.005(2)
C21 0.033(2) 0.033(2) 0.038(3) 0.010(2) 0.024(2) 0.008(2)
C22 0.058(3) 0.029(2) 0.030(3) 0.0054(19) 0.027(2) 0.010(2)
C23 0.048(3) 0.027(2) 0.017(2) 0.0025(17) 0.013(2) -0.009(2)
C24 0.076(4) 0.033(3) 0.017(2) 0.0018(19) 0.012(2) -0.020(3)
C25 0.053(3) 0.054(3) 0.030(3) 0.005(2) 0.004(2) -0.025(3)
C26 0.035(3) 0.059(3) 0.036(3) 0.017(2) 0.009(2) -0.009(2)
C27 0.031(2) 0.045(3) 0.026(2) 0.0027(19) 0.011(2) 0.000(2)
C28 0.031(2) 0.030(2) 0.017(2) 0.0057(17) 0.0098(18) 0.0002(18)
N1 0.0245(18) 0.0276(18) 0.0227(19) 0.0008(14) 0.0119(15) 0.0022(15)
Fe1 0.0244(3) 0.0301(3) 0.0173(3) 0.0008(2) 0.0078(3) 0.0027(2)
Fe2 0.0238(3) 0.0276(3) 0.0177(3) -0.0004(2) 0.0081(3) 0.0004(2)
O1 0.0349(16) 0.0257(14) 0.0196(15) 0.0034(11) 0.0145(13) 0.0069(12)
O2 0.0331(15) 0.0241(14) 0.0164(14) 0.0030(11) 0.0093(12) 0.0031(12)
O3 0.0254(15) 0.0342(16) 0.0291(16) 0.0047(12) 0.0087(13) 0.0002(12)
P1 0.0279(6) 0.0275(6) 0.0191(6) 0.0009(4) 0.0095(5) 0.0003(5)

loop_
_atom_type_symbol
_atom_type_description
_atom_type_scat_dispersion_real
_atom_type_scat_dispersion_imag
_atom_type_scat_source
C C 0.0033 0.0016 'International Tables Vol C Tables 4.2.6.8 and 6.1.1.4'
H H 0.0000 0.0000 'International Tables Vol C Tables 4.2.6.8 and 6.1.1.4'
N N 0.0061 0.0033 'International Tables Vol C Tables 4.2.6.8 and 6.1.1.4'
Fe Fe 0.3463 0.8444 'International Tables Vol C Tables 4.2.6.8 and 6.1.1.4'
O O 0.0106 0.0060 'International Tables Vol C Tables 4.2.6.8 and 6.1.1.4'
P P 0.1023 0.0942 'International Tables Vol C Tables 4.2.6.8 and 6.1.1.4'

loop_
_geom_angle_atom_site_label_1
_geom_angle_atom_site_label_2
_geom_angle_atom_site_label_3
_geom_angle
C5 C1 O1 126.9(3)
C5 C1 C2 109.8(3)
O1 C1 C2 123.3(3)
C5 C1 Fe1 70.6(2)
O1 C1 Fe1 126.1(2)
C2 C1 Fe1 70.4(2)
C1 C2 C3 106.3(3)
C1 C2 Fe1 68.7(2)
C3 C2 Fe1 69.7(2)
C1 C2 H2 126.9
C3 C2 H2 126.9
Fe1 C2 H2 126.3
C4 C3 C2 108.2(4)
C4 C3 Fe1 69.8(2)
C2 C3 Fe1 69.6(2)
C4 C3 H3 125.9
C2 C3 H3 125.9
Fe1 C3 H3 126.3
C5 C4 C3 108.8(3)
C5 C4 Fe1 69.7(2)
C3 C4 Fe1 69.8(2)
C5 C4 H4 125.6
C3 C4 H4 125.6
Fe1 C4 H4 126.4
C1 C5 C4 106.9(3)
C1 C5 Fe1 69.0(2)
C4 C5 Fe1 69.9(2)
C1 C5 H5 126.5
C4 C5 H5 126.5
Fe1 C5 H5 126.1
C7 C6 C10 107.9(3)
C7 C6 Fe1 70.0(2)
C10 C6 Fe1 69.9(2)
C7 C6 H6 126.0
C10 C6 H6 126.0
Fe1 C6 H6 125.7
C6 C7 C8 108.4(3)
C6 C7 Fe1 69.7(2)
C8 C7 Fe1 70.0(2)
C6 C7 H7 125.8
C8 C7 H7 125.8
Fe1 C7 H7 126.1
C9 C8 C7 107.8(4)
C9 C8 Fe1 70.0(2)
C7 C8 Fe1 69.6(2)
C9 C8 H8 126.1
C7 C8 H8 126.1
Fe1 C8 H8 125.9
C8 C9 C10 108.2(4)
C8 C9 Fe1 69.8(2)
C10 C9 Fe1 69.4(2)
C8 C9 H9 125.9
C10 C9 H9 125.9
Fe1 C9 H9 126.5
C9 C10 C6 107.7(3)
C9 C10 Fe1 70.1(2)
C6 C10 Fe1 69.5(2)
C9 C10 H10 126.2
C6 C10 H10 126.2
Fe1 C10 H10 125.8
C15 C11 O2 122.1(3)
C15 C11 C12 110.0(3)
O2 C11 C12 127.8(3)
C15 C11 Fe2 70.2(2)
O2 C11 Fe2 126.5(2)
C12 C11 Fe2 70.8(2)
C13 C12 C11 106.4(3)
C13 C12 Fe2 70.0(2)
C11 C12 Fe2 68.2(2)
C13 C12 H12 126.8
C11 C12 H12 126.8
Fe2 C12 H12 126.5
C12 C13 C14 108.7(3)
C12 C13 Fe2 69.7(2)
C14 C13 Fe2 69.5(2)
C12 C13 H13 125.7
C14 C13 H13 125.7
Fe2 C13 H13 126.7
C13 C14 C15 108.3(3)
C13 C14 Fe2 70.0(2)
C15 C14 Fe2 68.9(2)
C13 C14 H14 125.9
C15 C14 H14 125.9
Fe2 C14 H14 126.9
C11 C15 C14 106.5(3)
C11 C15 Fe2 69.0(2)
C14 C15 Fe2 70.2(2)
C11 C15 H15 126.7
C14 C15 H15 126.7
Fe2 C15 H15 125.6
C20 C16 C17 108.1(4)
C20 C16 Fe2 69.7(2)
C17 C16 Fe2 69.8(2)
C20 C16 H16 125.9
C17 C16 H16 125.9
Fe2 C16 H16 126.1
C16 C17 C18 107.1(4)
C16 C17 Fe2 69.4(2)
C18 C17 Fe2 69.5(2)
C16 C17 H17 126.4
C18 C17 H17 126.4
Fe2 C17 H17 126.3
C19 C18 C17 108.6(4)
C19 C18 Fe2 69.8(2)
C17 C18 Fe2 69.6(2)
C19 C18 H18 125.7
C17 C18 H18 125.7
Fe2 C18 H18 126.5
C18 C19 C20 108.0(4)
C18 C19 Fe2 69.8(2)
C20 C19 Fe2 69.7(2)
C18 C19 H19 126.0
C20 C19 H19 126.0
Fe2 C19 H19 126.1
C19 C20 C16 108.1(4)
C19 C20 Fe2 69.8(2)
C16 C20 Fe2 69.5(2)
C19 C20 H20 125.9
C16 C20 H20 125.9
Fe2 C20 H20 126.4
C22 C21 N1 110.3(4)
C22 C21 H21 124.8
N1 C21 H21 124.8
C21 C22 C23 107.7(4)
C21 C22 H22 126.2
C23 C22 H22 126.2
C24 C23 C28 119.1(4)
C24 C23 C22 133.8(4)
C28 C23 C22 107.1(4)
C25 C24 C23 119.2(4)
C25 C24 H24 120.4
C23 C24 H24 120.4
C24 C25 C26 120.0(4)
C24 C25 H25 120.0
C26 C25 H25 120.0
C27 C26 C25 122.1(5)
C27 C26 H26 118.9
C25 C26 H26 118.9
C26 C27 C28 117.3(4)
C26 C27 H27 121.3
C28 C27 H27 121.3
C27 C28 C23 122.2(4)
C27 C28 N1 130.1(4)
C23 C28 N1 107.7(3)
C21 N1 C28 107.2(3)
C21 N1 P1 123.0(3)
C28 N1 P1 129.7(3)
C1 Fe1 C6 107.96(15)
C1 Fe1 C7 123.05(15)
C6 Fe1 C7 40.35(15)
C1 Fe1 C10 123.52(16)
C6 Fe1 C10 40.63(15)
C7 Fe1 C10 67.97(15)
C1 Fe1 C5 40.42(14)
C6 Fe1 C5 123.87(16)
C7 Fe1 C5 159.38(16)
C10 Fe1 C5 108.75(16)
C1 Fe1 C2 40.84(14)
C6 Fe1 C2 121.74(15)
C7 Fe1 C2 106.39(16)
C10 Fe1 C2 158.53(16)
C5 Fe1 C2 68.81(16)
C1 Fe1 C4 67.54(15)
C6 Fe1 C4 160.41(16)
C7 Fe1 C4 158.28(16)
C10 Fe1 C4 124.59(16)
C5 Fe1 C4 40.35(14)
C2 Fe1 C4 68.26(16)
C1 Fe1 C3 67.93(15)
C6 Fe1 C3 157.64(16)
C7 Fe1 C3 122.00(16)
C10 Fe1 C3 159.96(16)
C5 Fe1 C3 68.24(16)
C2 Fe1 C3 40.67(14)
C4 Fe1 C3 40.34(15)
C1 Fe1 C8 158.70(15)
C6 Fe1 C8 68.07(16)
C7 Fe1 C8 40.42(15)
C10 Fe1 C8 68.04(16)
C5 Fe1 C8 159.13(15)
C2 Fe1 C8 121.99(16)
C4 Fe1 C8 123.18(16)
C3 Fe1 C8 107.30(16)
C1 Fe1 C9 159.67(16)
C6 Fe1 C9 68.00(16)
C7 Fe1 C9 67.68(16)
C10 Fe1 C9 40.45(15)
C5 Fe1 C9 123.97(15)
C2 Fe1 C9 158.54(16)
C4 Fe1 C9 109.16(16)
C3 Fe1 C9 123.52(16)
C8 Fe1 C9 40.21(15)
C11 Fe2 C15 40.76(14)
C11 Fe2 C16 106.27(15)
C15 Fe2 C16 122.02(16)
C11 Fe2 C20 121.32(16)
C15 Fe2 C20 106.52(17)
C16 Fe2 C20 40.80(16)
C11 Fe2 C19 157.51(16)
C15 Fe2 C19 122.09(16)
C16 Fe2 C19 68.50(16)
C20 Fe2 C19 40.54(16)
C11 Fe2 C18 159.98(16)
C15 Fe2 C18 158.51(16)
C16 Fe2 C18 68.37(16)
C20 Fe2 C18 68.06(17)
C19 Fe2 C18 40.38(16)
C11 Fe2 C17 122.59(16)
C15 Fe2 C17 158.60(16)
C16 Fe2 C17 40.80(15)
C20 Fe2 C17 68.63(17)
C19 Fe2 C17 68.62(16)
C18 Fe2 C17 40.86(15)
C11 Fe2 C14 67.99(15)
C15 Fe2 C14 40.91(15)
C16 Fe2 C14 159.62(17)
C20 Fe2 C14 124.07(17)
C19 Fe2 C14 108.88(16)
C18 Fe2 C14 123.62(16)
C17 Fe2 C14 158.81(17)
C11 Fe2 C12 40.96(14)
C15 Fe2 C12 69.30(15)
C16 Fe2 C12 120.99(16)
C20 Fe2 C12 157.04(16)
C19 Fe2 C12 160.60(16)
C18 Fe2 C12 123.91(16)
C17 Fe2 C12 106.60(16)
C14 Fe2 C12 68.38(15)
C11 Fe2 C13 67.90(15)
C15 Fe2 C13 68.73(16)
C16 Fe2 C13 157.44(17)
C20 Fe2 C13 160.97(17)
C19 Fe2 C13 125.19(16)
C18 Fe2 C13 109.22(16)
C17 Fe2 C13 122.54(16)
C14 Fe2 C13 40.48(15)
C12 Fe2 C13 40.34(14)
C1 O1 P1 119.6(2)
C11 O2 P1 121.0(2)
O3 P1 O1 117.78(16)
O3 P1 O2 116.38(15)
O1 P1 O2 100.36(13)
O3 P1 N1 113.15(16)
O1 P1 N1 105.33(15)
O2 P1 N1 101.80(15)

loop_
_geom_bond_atom_site_label_1
_geom_bond_atom_site_label_2
_geom_bond_distance
C1 C5 1.403(5)
C1 O1 1.406(4)
C1 C2 1.418(5)
C1 Fe1 2.020(4)
C2 C3 1.420(5)
C2 Fe1 2.042(4)
C2 H2 0.9300
C3 C4 1.409(5)
C3 Fe1 2.044(4)
C3 H3 0.9300
C4 C5 1.409(5)
C4 Fe1 2.043(4)
C4 H4 0.9300
C5 Fe1 2.041(4)
C5 H5 0.9300
C6 C7 1.406(5)
C6 C10 1.415(5)
C6 Fe1 2.036(4)
C6 H6 0.9300
C7 C8 1.411(5)
C7 Fe1 2.040(4)
C7 H7 0.9300
C8 C9 1.408(5)
C8 Fe1 2.046(4)
C8 H8 0.9300
C9 C10 1.414(5)
C9 Fe1 2.049(4)
C9 H9 0.9300
C10 Fe1 2.040(4)
C10 H10 0.9300
C11 C15 1.403(5)
C11 O2 1.408(4)
C11 C12 1.416(5)
C11 Fe2 2.006(3)
C12 C13 1.408(5)
C12 Fe2 2.040(4)
C12 H12 0.9300
C13 C14 1.413(5)
C13 Fe2 2.045(4)
C13 H13 0.9300
C14 C15 1.419(5)
C14 Fe2 2.039(4)
C14 H14 0.9300
C15 Fe2 2.022(4)
C15 H15 0.9300
C16 C20 1.415(6)
C16 C17 1.417(5)
C16 Fe2 2.029(4)
C16 H16 0.9300
C17 C18 1.420(5)
C17 Fe2 2.036(4)
C17 H17 0.9300
C18 C19 1.404(6)
C18 Fe2 2.034(4)
C18 H18 0.9300
C19 C20 1.408(5)
C19 Fe2 2.033(4)
C19 H19 0.9300
C20 Fe2 2.032(4)
C20 H20 0.9300
C21 C22 1.343(5)
C21 N1 1.400(5)
C21 H21 0.9300
C22 C23 1.440(6)
C22 H22 0.9300
C23 C24 1.386(6)
C23 C28 1.400(5)
C24 C25 1.384(6)
C24 H24 0.9300
C25 C26 1.388(6)
C25 H25 0.9300
C26 C27 1.371(6)
C26 H26 0.9300
C27 C28 1.379(5)
C27 H27 0.9300
C28 N1 1.407(5)
N1 P1 1.659(3)
O1 P1 1.571(3)
O2 P1 1.577(2)
O3 P1 1.446(3)

loop_
_geom_torsion_atom_site_label_1
_geom_torsion_atom_site_label_2
_geom_torsion_atom_site_label_3
_geom_torsion_atom_site_label_4
_geom_torsion
C5 C1 C2 C3 -0.1(4)
O1 C1 C2 C3 179.1(3)
Fe1 C1 C2 C3 -59.9(3)
C5 C1 C2 Fe1 59.8(3)
O1 C1 C2 Fe1 -121.0(3)
C1 C2 C3 C4 -0.1(4)
Fe1 C2 C3 C4 -59.3(3)
C1 C2 C3 Fe1 59.3(3)
C2 C3 C4 C5 0.2(4)
Fe1 C3 C4 C5 -59.0(3)
C2 C3 C4 Fe1 59.2(3)
O1 C1 C5 C4 -179.0(3)
C2 C1 C5 C4 0.2(4)
Fe1 C1 C5 C4 59.9(3)
O1 C1 C5 Fe1 121.1(4)
C2 C1 C5 Fe1 -59.7(3)
C3 C4 C5 C1 -0.3(4)
Fe1 C4 C5 C1 -59.3(2)
C3 C4 C5 Fe1 59.1(3)
C10 C6 C7 C8 -0.3(4)
Fe1 C6 C7 C8 59.5(3)
C10 C6 C7 Fe1 -59.8(3)
C6 C7 C8 C9 0.6(4)
Fe1 C7 C8 C9 59.9(3)
C6 C7 C8 Fe1 -59.3(3)
C7 C8 C9 C10 -0.6(4)
Fe1 C8 C9 C10 59.0(3)
C7 C8 C9 Fe1 -59.6(3)
C8 C9 C10 C6 0.4(4)
Fe1 C9 C10 C6 59.6(3)
C8 C9 C10 Fe1 -59.2(3)
C7 C6 C10 C9 -0.1(4)
Fe1 C6 C10 C9 -60.0(3)
C7 C6 C10 Fe1 59.9(3)
C15 C11 C12 C13 0.4(4)
O2 C11 C12 C13 -178.3(3)
Fe2 C11 C12 C13 59.9(2)
C15 C11 C12 Fe2 -59.5(3)
O2 C11 C12 Fe2 121.8(4)
C11 C12 C13 C14 0.0(4)
Fe2 C12 C13 C14 58.7(3)
C11 C12 C13 Fe2 -58.7(2)
C12 C13 C14 C15 -0.4(4)
Fe2 C13 C14 C15 58.4(3)
C12 C13 C14 Fe2 -58.8(3)
O2 C11 C15 C14 178.2(3)
C12 C11 C15 C14 -0.7(4)
Fe2 C11 C15 C14 -60.5(3)
O2 C11 C15 Fe2 -121.3(3)
C12 C11 C15 Fe2 59.8(3)
C13 C14 C15 C11 0.7(4)
Fe2 C14 C15 C11 59.7(2)
C13 C14 C15 Fe2 -59.1(3)
C20 C16 C17 C18 -0.1(4)
Fe2 C16 C17 C18 -59.5(3)
C20 C16 C17 Fe2 59.4(3)
C16 C17 C18 C19 0.3(4)
Fe2 C17 C18 C19 -59.1(3)
C16 C17 C18 Fe2 59.4(3)
C17 C18 C19 C20 -0.5(4)
Fe2 C18 C19 C20 -59.4(3)
C17 C18 C19 Fe2 59.0(3)
C18 C19 C20 C16 0.4(4)
Fe2 C19 C20 C16 -59.1(3)
C18 C19 C20 Fe2 59.5(3)
C17 C16 C20 C19 -0.2(4)
Fe2 C16 C20 C19 59.3(3)
C17 C16 C20 Fe2 -59.5(3)
N1 C21 C22 C23 -0.3(4)
C21 C22 C23 C24 178.3(4)
C21 C22 C23 C28 -0.7(4)
C28 C23 C24 C25 -2.5(6)
C22 C23 C24 C25 178.6(4)
C23 C24 C25 C26 1.3(6)
C24 C25 C26 C27 0.3(7)
C25 C26 C27 C28 -0.8(6)
C26 C27 C28 C23 -0.5(6)
C26 C27 C28 N1 179.5(4)
C24 C23 C28 C27 2.1(6)
C22 C23 C28 C27 -178.7(3)
C24 C23 C28 N1 -177.8(3)
C22 C23 C28 N1 1.4(4)
C22 C21 N1 C28 1.1(4)
C22 C21 N1 P1 176.9(3)
C27 C28 N1 C21 178.5(4)
C23 C28 N1 C21 -1.5(4)
C27 C28 N1 P1 3.1(6)
C23 C28 N1 P1 -176.9(3)
C5 C1 O1 P1 71.1(4)
C2 C1 O1 P1 -107.9(4)
Fe1 C1 O1 P1 163.05(19)
C15 C11 O2 P1 -165.9(3)
C12 C11 O2 P1 12.8(5)
Fe2 C11 O2 P1 106.0(3)
C1 O1 P1 O3 40.4(3)
C1 O1 P1 O2 167.8(2)
C1 O1 P1 N1 -86.8(3)
C11 O2 P1 O3 53.0(3)
C11 O2 P1 O1 -75.2(3)
C11 O2 P1 N1 176.5(3)
C21 N1 P1 O3 22.5(3)
C28 N1 P1 O3 -162.7(3)
C21 N1 P1 O1 152.5(3)
C28 N1 P1 O1 -32.7(4)
C21 N1 P1 O2 -103.1(3)
C28 N1 P1 O2 71.6(3)
